data_2220267
loop_
_publ_author_name
'Efthimiopoulos, Georgia'
'Lalancette, Roger A.'
'Thompson, Hugh W.'

_publ_section_title
;(2<i>RS</i>,8a<i>RS</i>)-6-Oxo-1,2,3,4,6,7,8,8a-octahydronaphthalene-2-carboxylic
 acid
;
_journal_coeditor_code LH2720
_journal_issue 12
_journal_name_full 'Acta Crystallographica Section E'
_journal_page_first o2292
_journal_paper_doi 10.1107/S1600536808035691
_journal_volume 64
_journal_year 2008
_chemical_formula_iupac 'C11 H14 O3'
_chemical_formula_moiety 'C11 H14 O3'
_chemical_formula_sum 'C11 H14 O3'
_chemical_formula_weight 194.22
_chemical_melting_point 418
_chemical_name_systematic
;
(2<i>RS</i>,8a<i>RS</i>)-6-Oxo-1,2,3,4,6,7,8,8a-octahydronaphthalene-2-
carboxylic acid
;
_space_group_IT_number 14
_symmetry_cell_setting monoclinic
_symmetry_space_group_name_Hall '-P 2ybc'
_symmetry_space_group_name_H-M 'P 1 21/c 1'
_atom_sites_solution_hydrogens geom
_atom_sites_solution_primary direct
_atom_sites_solution_secondary difmap
_audit_creation_method SHELXL-97
_cell_angle_alpha 90.00
_cell_angle_beta 93.366(3)
_cell_angle_gamma 90.00
_cell_formula_units_Z 4
_cell_length_a 6.2315(11)
_cell_length_b 9.2296(16)
_cell_length_c 17.234(3)
_cell_measurement_reflns_used 7006
_cell_measurement_temperature 100(2)
_cell_measurement_theta_max 67.08
_cell_measurement_theta_min 4.79
_cell_volume 989.5(3)
_computing_cell_refinement '<i>APEX2</i> (Bruker, 2006)'
_computing_data_collection '<i>APEX2</i> (Bruker, 2006)'
_computing_data_reduction '<i>SAINT</i> (Bruker, 2005)'
_computing_molecular_graphics '<i>SHELXTL</i> (Sheldrick, 2008)'
_computing_publication_material '<i>SHELXTL</i> (Sheldrick, 2008)'
_computing_structure_refinement '<i>SHELXTL</i> (Sheldrick, 2008)'
_computing_structure_solution '<i>SHELXTL</i> (Sheldrick, 2008)'
_diffrn_ambient_temperature 100(2)
_diffrn_measured_fraction_theta_full 0.965
_diffrn_measured_fraction_theta_max 0.965
_diffrn_measurement_device_type 'Bruker SMART CCD APEXII area-detector'
_diffrn_measurement_method '\f and \w'
_diffrn_radiation_monochromator graphite
_diffrn_radiation_source 'fine-focus sealed tube'
_diffrn_radiation_type CuK\a
_diffrn_radiation_wavelength 1.54178
_diffrn_reflns_av_R_equivalents 0.028
_diffrn_reflns_av_sigmaI/netI 0.019
_diffrn_reflns_limit_h_max 7
_diffrn_reflns_limit_h_min -7
_diffrn_reflns_limit_k_max 10
_diffrn_reflns_limit_k_min -11
_diffrn_reflns_limit_l_max 20
_diffrn_reflns_limit_l_min -20
_diffrn_reflns_number 7466
_diffrn_reflns_theta_full 67.29
_diffrn_reflns_theta_max 67.29
_diffrn_reflns_theta_min 5.14
_diffrn_standards_decay_% 0
_diffrn_standards_number 0
_exptl_absorpt_coefficient_mu 0.772
_exptl_absorpt_correction_T_max 0.8485
_exptl_absorpt_correction_T_min 0.7685
_exptl_absorpt_correction_type multi-scan
_exptl_absorpt_process_details '(<i>SADABS</i>; Sheldrick, 2001)'
_exptl_crystal_colour colourless
_exptl_crystal_density_diffrn 1.304
_exptl_crystal_density_method 'not measured'
_exptl_crystal_description parallelepiped
_exptl_crystal_F_000 416
_exptl_crystal_size_max 0.36
_exptl_crystal_size_mid 0.31
_exptl_crystal_size_min 0.22
_refine_diff_density_max 0.22
_refine_diff_density_min -0.20
_refine_ls_extinction_coef 0.0064(8)
_refine_ls_extinction_expression Fc^*^=kFc[1+0.001xFc^2^\l^3^/sin(2\q)]^-1/4^
_refine_ls_extinction_method '<i>SHELXTL</i> (Sheldrick, 2004)'
_refine_ls_goodness_of_fit_ref 1.09
_refine_ls_hydrogen_treatment mixed
_refine_ls_matrix_type full
_refine_ls_number_parameters 131
_refine_ls_number_reflns 1719
_refine_ls_number_restraints 0
_refine_ls_restrained_S_all 1.09
_refine_ls_R_factor_all 0.036
_refine_ls_R_factor_gt 0.035
_refine_ls_shift/su_max 0.00
_refine_ls_shift/su_mean 0.00
_refine_ls_structure_factor_coef Fsqd
_refine_ls_weighting_details 'calc w=1/[\s^2^(Fo^2^)+(0.0417P)^2^+0.4167P] where P=(Fo^2^+2Fc^2^)/3'
_refine_ls_weighting_scheme calc
_refine_ls_wR_factor_gt 0.087
_refine_ls_wR_factor_ref 0.088
_reflns_number_gt 1684
_reflns_number_total 1719
_reflns_threshold_expression I>2\s(I)
_cod_data_source_file lh2720.cif
_cod_data_source_block I
_cod_depositor_comments
;
The following automatic conversions were performed:
'_symmetry_cell_setting' value 'Monoclinic' changed to 'monoclinic'
according to '/home/saulius/struct/CIF-dictionaries/cif_core.dic'
dictionary named 'cif_core.dic' version 2.4.1 from 2010-06-29.

Automatic conversion script
Id: cif_fix_enum 1527 2010-12-29 10:47:43Z saulius 

The following automatic conversions were performed:

'_symmetry_cell_setting' value 'Monoclinic' changed to 'monoclinic'
according to /home/saulius/struct/CIF-dictionaries/cif_core.dic
dictionary named 'cif_core.dic' version 2.4.1 from 2010-06-29.

Automatic conversion script
Id: cif_fix_values 1715 2011-07-08 13:25:40Z adriana 
;
_cod_original_sg_symbol_H-M 'P 21/c'
_cod_database_code 2220267
_cod_database_fobs_code 2220267

loop_
_symmetry_equiv_pos_as_xyz
'x, y, z'
'-x, y+1/2, -z+1/2'
'-x, -y, -z'
'x, -y-1/2, z-1/2'

loop_
_atom_site_type_symbol
_atom_site_label
_atom_site_fract_x
_atom_site_fract_y
_atom_site_fract_z
_atom_site_U_iso_or_equiv
_atom_site_adp_type
_atom_site_calc_flag
_atom_site_refinement_flags
_atom_site_occupancy
O O1 -0.28896(14) 0.72032(11) 0.52340(5) 0.0292(3) Uani d . 1
C C1 0.36320(19) 0.76724(13) 0.32544(7) 0.0191(3) Uani d . 1
H H1A 0.2697 0.8459 0.3038 0.023 Uiso calc R 1
H H1B 0.5053 0.8100 0.3405 0.023 Uiso calc R 1
O O2 0.41479(13) 0.84304(9) 0.16676(5) 0.0217(2) Uani d . 1
C C2 0.39130(18) 0.65372(13) 0.26199(7) 0.0176(3) Uani d . 1
H H2 0.4969 0.5788 0.2816 0.021 Uiso calc R 1
O O3 0.61028(15) 0.64301(10) 0.15353(5) 0.0281(3) Uani d . 1
H H3 0.652(3) 0.689(2) 0.1116(11) 0.042 Uiso d . 1
C C3 0.17383(19) 0.58079(14) 0.24029(7) 0.0199(3) Uani d . 1
H H3A 0.0716 0.6537 0.2178 0.024 Uiso calc R 1
H H3B 0.1932 0.5052 0.2006 0.024 Uiso calc R 1
C C4 0.08193(19) 0.51220(13) 0.31220(7) 0.0200(3) Uani d . 1
H H4A -0.0631 0.4735 0.2978 0.024 Uiso calc R 1
H H4B 0.1744 0.4299 0.3297 0.024 Uiso calc R 1
C C4A 0.06671(19) 0.61740(13) 0.37828(7) 0.0175(3) Uani d . 1
C C5 -0.11075(19) 0.62502(14) 0.41883(7) 0.0198(3) Uani d . 1
H H5 -0.2346 0.5720 0.4009 0.024 Uiso calc R 1
C C6 -0.1206(2) 0.71159(14) 0.48942(7) 0.0210(3) Uani d . 1
C C7 0.0842(2) 0.78214(14) 0.52003(7) 0.0223(3) Uani d . 1
H H7A 0.1681 0.7127 0.5534 0.027 Uiso calc R 1
H H7B 0.0498 0.8668 0.5523 0.027 Uiso calc R 1
C C8 0.2190(2) 0.83140(14) 0.45355(7) 0.0219(3) Uani d . 1
H H8A 0.1415 0.9091 0.4239 0.026 Uiso calc R 1
H H8B 0.3566 0.8720 0.4754 0.026 Uiso calc R 1
C C8A 0.26523(18) 0.70674(13) 0.39857(7) 0.0181(3) Uani d . 1
H H8A1 0.3744 0.6421 0.4257 0.022 Uiso calc R 1
C C9 0.47226(18) 0.72473(13) 0.19025(7) 0.0176(3) Uani d . 1

loop_
_atom_site_aniso_label
_atom_site_aniso_U_11
_atom_site_aniso_U_22
_atom_site_aniso_U_33
_atom_site_aniso_U_12
_atom_site_aniso_U_13
_atom_site_aniso_U_23
O1 0.0244(5) 0.0408(6) 0.0233(5) 0.0023(4) 0.0086(4) -0.0059(4)
C1 0.0194(6) 0.0190(6) 0.0190(6) -0.0020(5) 0.0018(5) -0.0008(5)
O2 0.0236(5) 0.0198(5) 0.0219(4) 0.0021(3) 0.0031(3) 0.0030(4)
C2 0.0171(6) 0.0179(6) 0.0181(6) 0.0011(4) 0.0028(4) 0.0012(5)
O3 0.0348(5) 0.0249(5) 0.0264(5) 0.0084(4) 0.0165(4) 0.0053(4)
C3 0.0206(6) 0.0218(6) 0.0176(6) -0.0016(5) 0.0040(5) -0.0038(5)
C4 0.0192(6) 0.0197(6) 0.0214(6) -0.0029(5) 0.0046(5) -0.0027(5)
C4A 0.0185(6) 0.0173(6) 0.0164(6) 0.0023(5) 0.0000(4) 0.0026(5)
C5 0.0180(6) 0.0232(6) 0.0182(6) 0.0004(5) 0.0007(5) -0.0003(5)
C6 0.0227(6) 0.0231(7) 0.0175(6) 0.0046(5) 0.0029(5) 0.0028(5)
C7 0.0266(7) 0.0237(7) 0.0167(6) 0.0021(5) 0.0016(5) -0.0036(5)
C8 0.0235(6) 0.0220(6) 0.0201(6) -0.0013(5) 0.0016(5) -0.0028(5)
C8A 0.0177(6) 0.0189(6) 0.0175(6) 0.0009(5) 0.0004(5) 0.0005(5)
C9 0.0155(6) 0.0183(6) 0.0190(6) -0.0012(4) 0.0008(4) -0.0016(5)

loop_
_atom_type_symbol
_atom_type_description
_atom_type_scat_dispersion_real
_atom_type_scat_dispersion_imag
_atom_type_scat_source
C C 0.0181 0.0091 'International Tables Vol C Tables 4.2.6.8 and 6.1.1.4'
H H 0.0000 0.0000 'International Tables Vol C Tables 4.2.6.8 and 6.1.1.4'
O O 0.0492 0.0322 'International Tables Vol C Tables 4.2.6.8 and 6.1.1.4'

loop_
_geom_angle_atom_site_label_1
_geom_angle_atom_site_label_2
_geom_angle_atom_site_label_3
_geom_angle
_geom_angle_publ_flag
C2 C1 C8A 113.85(10) ?
C2 C1 H1A 108.8 ?
C8A C1 H1A 108.8 ?
C2 C1 H1B 108.8 ?
C8A C1 H1B 108.8 ?
H1A C1 H1B 107.7 ?
C9 C2 C1 110.17(10) ?
C9 C2 C3 108.79(9) ?
C1 C2 C3 109.67(9) ?
C9 C2 H2 109.4 ?
C1 C2 H2 109.4 ?
C3 C2 H2 109.4 ?
C9 O3 H3 110.2(12) ?
C4 C3 C2 110.47(9) ?
C4 C3 H3A 109.6 ?
C2 C3 H3A 109.6 ?
C4 C3 H3B 109.6 ?
C2 C3 H3B 109.6 ?
H3A C3 H3B 108.1 ?
C4A C4 C3 112.89(10) ?
C4A C4 H4A 109.0 ?
C3 C4 H4A 109.0 ?
C4A C4 H4B 109.0 ?
C3 C4 H4B 109.0 ?
H4A C4 H4B 107.8 ?
C5 C4A C4 121.19(11) ?
C5 C4A C8A 122.59(11) ?
C4 C4A C8A 116.14(10) ?
C4A C5 C6 122.56(11) ?
C4A C5 H5 118.7 ?
C6 C5 H5 118.7 ?
O1 C6 C5 120.66(11) ?
O1 C6 C7 122.28(11) ?
C5 C6 C7 117.00(10) ?
C6 C7 C8 111.03(10) ?
C6 C7 H7A 109.4 ?
C8 C7 H7A 109.4 ?
C6 C7 H7B 109.4 ?
C8 C7 H7B 109.4 ?
H7A C7 H7B 108.0 ?
C8A C8 C7 111.88(10) ?
C8A C8 H8A 109.2 ?
C7 C8 H8A 109.2 ?
C8A C8 H8B 109.2 ?
C7 C8 H8B 109.2 ?
H8A C8 H8B 107.9 ?
C4A C8A C8 111.88(10) ?
C4A C8A C1 111.57(9) ?
C8 C8A C1 109.47(10) ?
C4A C8A H8A1 107.9 ?
C8 C8A H8A1 107.9 ?
C1 C8A H8A1 107.9 ?
O2 C9 O3 122.57(11) ?
O2 C9 C2 123.90(11) n
O3 C9 C2 113.51(10) n

loop_
_geom_bond_atom_site_label_1
_geom_bond_atom_site_label_2
_geom_bond_distance
_geom_bond_publ_flag
O1 C6 1.2337(15) ?
C1 C2 1.5319(16) ?
C1 C8A 1.5373(16) ?
C1 H1A 0.9900 ?
C1 H1B 0.9900 ?
O2 C9 1.2114(15) n
C2 C9 1.5119(16) ?
C2 C3 1.5395(16) ?
C2 H2 1.0000 ?
O3 C9 1.3315(15) n
O3 H3 0.888(19) ?
C3 C4 1.5323(16) ?
C3 H3A 0.9900 ?
C3 H3B 0.9900 ?
C4 C4A 1.5038(17) ?
C4 H4A 0.9900 ?
C4 H4B 0.9900 ?
C4A C5 1.3443(17) ?
C4A C8A 1.5106(16) ?
C5 C6 1.4597(17) ?
C5 H5 0.9500 ?
C6 C7 1.5006(17) ?
C7 C8 1.5290(17) ?
C7 H7A 0.9900 ?
C7 H7B 0.9900 ?
C8 C8A 1.5287(17) ?
C8 H8A 0.9900 ?
C8 H8B 0.9900 ?
C8A H8A1 1.0000 ?

loop_
_geom_hbond_atom_site_label_D
_geom_hbond_atom_site_label_H
_geom_hbond_atom_site_label_A
_geom_hbond_site_symmetry_A
_geom_hbond_distance_DH
_geom_hbond_distance_HA
_geom_hbond_distance_DA
_geom_hbond_angle_DHA
_geom_hbond_publ_flag
O3 H3 O1 4_675 0.888(19) 1.79(2) 2.6797(13) 174.8(17) yes
C2 H2 O2 2_645 1.00 2.40 3.3191(15) 152 yes
C7 H7A O2 4_576 0.99 2.47 3.3708(15) 151 yes

loop_
_geom_torsion_atom_site_label_1
_geom_torsion_atom_site_label_2
_geom_torsion_atom_site_label_3
_geom_torsion_atom_site_label_4
_geom_torsion
C8A C1 C2 C9 175.69(9)
C8A C1 C2 C3 55.97(13)
C9 C2 C3 C4 -177.89(10)
C1 C2 C3 C4 -57.33(13)
C2 C3 C4 C4A 53.90(13)
C3 C4 C4A C5 134.81(12)
C3 C4 C4A C8A -48.36(14)
C4 C4A C5 C6 171.69(11)
C8A C4A C5 C6 -4.94(18)
C4A C5 C6 O1 177.19(12)
C4A C5 C6 C7 -5.68(17)
O1 C6 C7 C8 -147.35(12)
C5 C6 C7 C8 35.57(15)
C6 C7 C8 C8A -55.49(14)
C5 C4A C8A C8 -15.56(16)
C4 C4A C8A C8 167.65(10)
C5 C4A C8A C1 -138.58(12)
C4 C4A C8A C1 44.63(14)
C7 C8 C8A C4A 45.26(13)
C7 C8 C8A C1 169.47(10)
C2 C1 C8A C4A -48.74(13)
C2 C1 C8A C8 -173.13(9)
C1 C2 C9 O2 -37.96(15)
C3 C2 C9 O2 82.29(14)
C1 C2 C9 O3 143.64(10)
C3 C2 C9 O3 -96.11(12)
